data_4337003
loop_
_publ_author_name
'Jessica N. Boynton'
'Jing-Dong Guo'
'Fernande Grandjean'
'James C. Fettinger'
'Shigeru Nagase'
'Gary J. Long'
'Philip P. Power'

_publ_section_title
;
 Synthesis and Characterization of the Titanium Bisamide Ti{N(H)AriPr6}2
 (AriPr6= C6H3-2,6-(C6H2-2,4,6-iPr3)2 and Its TiCl{N(H)AriPr6}2 Precursor:
 Ti(II) \\rightarrow Ti(IV) Cyclization
;
_journal_name_full 'Inorganic Chemistry'
_journal_page_first 14216
_journal_page_last 14223
_journal_paper_doi 10.1021/ic4021355
_journal_volume 52
_journal_year 2013
_chemical_formula_moiety 'C72 H100 Cl N2 Ti, C6 H14, C6 H12'
_chemical_formula_sum 'C84 H126 Cl N2 Ti'
_chemical_formula_weight 1247.21
_chemical_name_systematic
; 
 ? 
;
_space_group_crystal_system triclinic
_space_group_IT_number 2
_space_group_name_Hall '-P 1'
_space_group_name_H-M_alt 'P -1'
_symmetry_space_group_name_Hall '-P 1'
_symmetry_space_group_name_H-M 'P -1'
_atom_sites_solution_hydrogens mixed
_audit_creation_method SHELXL-2012
_cell_angle_alpha 87.7219(5)
_cell_angle_beta 72.4363(4)
_cell_angle_gamma 65.1037(4)
_cell_formula_units_Z 2
_cell_length_a 14.7300(5)
_cell_length_b 15.2643(5)
_cell_length_c 19.6629(6)
_cell_measurement_reflns_used 9994
_cell_measurement_temperature 90(2)
_cell_measurement_theta_max 27.48
_cell_measurement_theta_min 2.21
_cell_volume 3803.7(2)
_computing_cell_refinement 'SAINT (8.27b) (Bruker, 2012)'
_computing_data_collection 'Apex2 (2012.2-0) (Bruker, 2012)'
_computing_data_reduction 'SAINT (8.27b) (Bruker, 2012)'
_computing_molecular_graphics 'Bruker SHELXTL'
_computing_publication_material 'Bruker SHELXTL'
_computing_structure_refinement 'SHELXL-2012 (Sheldrick, 2012)'
_computing_structure_solution 'SHELXS-97 (Sheldrick, 2008)'
_diffrn_ambient_temperature 90(2)
_diffrn_measured_fraction_theta_full 0.999
_diffrn_measured_fraction_theta_max 0.998
_diffrn_measurement_device_type 'Bruker APEX-II CCD'
_diffrn_measurement_method '\f and \w scans'
_diffrn_radiation_type MoK\a
_diffrn_radiation_wavelength 0.71073
_diffrn_reflns_av_R_equivalents 0.0267
_diffrn_reflns_av_unetI/netI 0.0377
_diffrn_reflns_Laue_measured_fraction_full 0.999
_diffrn_reflns_Laue_measured_fraction_max 0.998
_diffrn_reflns_limit_h_max 19
_diffrn_reflns_limit_h_min -19
_diffrn_reflns_limit_k_max 19
_diffrn_reflns_limit_k_min -19
_diffrn_reflns_limit_l_max 25
_diffrn_reflns_limit_l_min -25
_diffrn_reflns_number 34082
_diffrn_reflns_point_group_measured_fraction_full 0.999
_diffrn_reflns_point_group_measured_fraction_max 0.998
_diffrn_reflns_theta_full 25.242
_diffrn_reflns_theta_max 27.481
_diffrn_reflns_theta_min 2.167
_exptl_absorpt_coefficient_mu 0.190
_exptl_absorpt_correction_T_max 0.9695
_exptl_absorpt_correction_T_min 0.9140
_exptl_absorpt_correction_type multi-scan
_exptl_absorpt_process_details 'SADABS 2012/1 (Sheldrick, 2012)'
_exptl_crystal_colour Purple
_exptl_crystal_density_diffrn 1.089
_exptl_crystal_description Prism
_exptl_crystal_F_000 1366
_exptl_crystal_size_max 0.282
_exptl_crystal_size_mid 0.237
_exptl_crystal_size_min 0.161
_refine_diff_density_max 0.566
_refine_diff_density_min -0.562
_refine_diff_density_rms 0.053
_refine_ls_extinction_method none
_refine_ls_goodness_of_fit_ref 1.032
_refine_ls_hydrogen_treatment mixed
_refine_ls_matrix_type full
_refine_ls_number_parameters 851
_refine_ls_number_reflns 17383
_refine_ls_number_restraints 35
_refine_ls_restrained_S_all 1.039
_refine_ls_R_factor_all 0.0644
_refine_ls_R_factor_gt 0.0480
_refine_ls_shift/su_max 0.002
_refine_ls_shift/su_mean 0.000
_refine_ls_structure_factor_coef Fsqd
_refine_ls_weighting_details
; 
 w=1/[\s^2^(Fo^2^)+(0.0638P)^2^+2.0838P] 
 where P=(Fo^2^+2Fc^2^)/3 
;
_refine_ls_weighting_scheme calc
_refine_ls_wR_factor_gt 0.1234
_refine_ls_wR_factor_ref 0.1347
_reflns_Friedel_coverage 0.000
_reflns_number_gt 13601
_reflns_number_total 17383
_reflns_threshold_expression 'I > 2\s(I)'
_cod_data_source_file ic4021355_si_002_1.cif
_cod_data_source_block JB28FMI
_cod_original_cell_volume 3803.8(2)
_cod_database_code 4337003
_shelx_space_group_comment
; 
The symmetry employed for this shelxl refinement is uniquely defined 
by the following loop, which should always be used as a source of 
symmetry information in preference to the above space-group names. 
They are only intended as comments. 
;
_shelx_estimated_absorpt_t_min 0.948
_shelx_estimated_absorpt_t_max 0.970
_shelxl_version_number 2012-9

loop_
_space_group_symop_operation_xyz
'x, y, z'
'-x, -y, -z'

loop_
_atom_site_label
_atom_site_type_symbol
_atom_site_fract_x
_atom_site_fract_y
_atom_site_fract_z
_atom_site_U_iso_or_equiv
_atom_site_adp_type
_atom_site_occupancy
_atom_site_site_symmetry_order
_atom_site_calc_flag
_atom_site_refinement_flags_posn
_atom_site_refinement_flags_adp
_atom_site_refinement_flags_occupancy
_atom_site_disorder_assembly
_atom_site_disorder_group
Ti1 Ti 0.48592(2) 0.74694(2) 0.66987(2) 0.01617(8) Uani 1 1 d . . . . .
Cl1 Cl 0.56983(3) 0.58299(3) 0.63356(2) 0.02495(10) Uani 1 1 d . . . . .
N1 N 0.57311(11) 0.77949(10) 0.71532(8) 0.0177(3) Uani 1 1 d . . . . .
H1 H 0.3319(17) 0.7616(16) 0.6644(12) 0.030(6) Uiso 1 1 d . . . . .
N2 N 0.33701(11) 0.77315(10) 0.70244(8) 0.0174(3) Uani 1 1 d . . . . .
H2 H 0.5747(17) 0.7633(16) 0.7571(12) 0.029(6) Uiso 1 1 d . . . . .
C1 C 0.64913(13) 0.81389(12) 0.68421(9) 0.0169(3) Uani 1 1 d . . . . .
C2 C 0.65245(13) 0.84882(12) 0.61622(9) 0.0170(3) Uani 1 1 d . . . . .
C3 C 0.71816(14) 0.89258(13) 0.58397(9) 0.0203(3) Uani 1 1 d . . . . .
H3 H 0.7160 0.9184 0.5394 0.024 Uiso 1 1 calc R U . . .
C4 C 0.78707(14) 0.89880(13) 0.61647(9) 0.0234(4) Uani 1 1 d . . . . .
H4 H 0.8299 0.9313 0.5959 0.028 Uiso 1 1 calc R U . . .
C5 C 0.79190(14) 0.85637(13) 0.67968(9) 0.0224(4) Uani 1 1 d . . . . .
H5 H 0.8427 0.8563 0.7002 0.027 Uiso 1 1 calc R U . . .
C6 C 0.72534(13) 0.81359(12) 0.71468(9) 0.0189(3) Uani 1 1 d . . . . .
C7 C 0.58796(13) 0.82905(12) 0.57846(8) 0.0161(3) Uani 1 1 d . . . . .
C8 C 0.47725(13) 0.88736(12) 0.59928(8) 0.0161(3) Uani 1 1 d . . . . .
C9 C 0.41753(13) 0.85804(12) 0.57021(8) 0.0168(3) Uani 1 1 d . . . . .
H9 H 0.3429 0.8932 0.5864 0.020 Uiso 1 1 calc R U . . .
C10 C 0.46383(13) 0.77830(12) 0.51781(9) 0.0170(3) Uani 1 1 d . . . . .
C11 C 0.57281(13) 0.72882(12) 0.49377(9) 0.0180(3) Uani 1 1 d . . . . .
H11 H 0.6054 0.6783 0.4557 0.022 Uiso 1 1 calc R U . . .
C12 C 0.63636(13) 0.75115(12) 0.52402(9) 0.0176(3) Uani 1 1 d . . . . .
C13 C 0.42808(13) 0.98285(12) 0.64654(9) 0.0179(3) Uani 1 1 d . . . . .
H13 H 0.4668 0.9739 0.6821 0.021 Uiso 1 1 calc R U . . .
C14 C 0.44518(15) 1.06001(13) 0.59884(10) 0.0242(4) Uani 1 1 d . . . . .
H14A H 0.5209 1.0401 0.5763 0.036 Uiso 1 1 calc R U . . .
H14B H 0.4139 1.1222 0.6281 0.036 Uiso 1 1 calc R U . . .
H14C H 0.4116 1.0670 0.5616 0.036 Uiso 1 1 calc R U . . .
C15 C 0.31098(14) 1.01716(13) 0.68813(9) 0.0223(4) Uani 1 1 d . . . . .
H15A H 0.2701 1.0355 0.6545 0.034 Uiso 1 1 calc R U . . .
H15B H 0.2876 1.0734 0.7221 0.034 Uiso 1 1 calc R U . . .
H15C H 0.3002 0.9646 0.7143 0.034 Uiso 1 1 calc R U . . .
C16 C 0.39233(13) 0.75286(12) 0.48911(9) 0.0191(3) Uani 1 1 d . . . . .
H16 H 0.3277 0.7636 0.5302 0.023 Uiso 1 1 calc R U . . .
C17 C 0.44195(15) 0.64721(13) 0.45806(11) 0.0291(4) Uani 1 1 d . . . . .
H17A H 0.4980 0.6372 0.4127 0.044 Uiso 1 1 calc R U . . .
H17B H 0.3880 0.6316 0.4495 0.044 Uiso 1 1 calc R U . . .
H17C H 0.4717 0.6049 0.4920 0.044 Uiso 1 1 calc R U . . .
C18 C 0.35767(15) 0.82310(14) 0.43434(10) 0.0269(4) Uani 1 1 d . . . . .
H18A H 0.3255 0.8901 0.4563 0.040 Uiso 1 1 calc R U . . .
H18B H 0.3062 0.8111 0.4190 0.040 Uiso 1 1 calc R U . . .
H18C H 0.4192 0.8131 0.3927 0.040 Uiso 1 1 calc R U . . .
C19 C 0.75562(13) 0.69308(13) 0.49522(9) 0.0207(3) Uani 1 1 d . . . . .
H19 H 0.7875 0.7155 0.5251 0.025 Uiso 1 1 calc R U . . .
C20 C 0.79570(15) 0.71510(16) 0.41803(11) 0.0330(5) Uani 1 1 d . . . . .
H20A H 0.7625 0.6971 0.3882 0.049 Uiso 1 1 calc R U . . .
H20B H 0.8724 0.6777 0.3992 0.049 Uiso 1 1 calc R U . . .
H20C H 0.7779 0.7846 0.4174 0.049 Uiso 1 1 calc R U . . .
C21 C 0.79188(15) 0.58372(14) 0.49850(12) 0.0325(4) Uani 1 1 d . . . . .
H21A H 0.7681 0.5705 0.5483 0.049 Uiso 1 1 calc R U . . .
H21B H 0.8690 0.5507 0.4798 0.049 Uiso 1 1 calc R U . . .
H21C H 0.7618 0.5599 0.4695 0.049 Uiso 1 1 calc R U . . .
C22 C 0.74757(13) 0.76355(13) 0.77925(9) 0.0201(3) Uani 1 1 d . . . . .
C23 C 0.79421(14) 0.66146(13) 0.77555(9) 0.0218(4) Uani 1 1 d . . . . .
C24 C 0.83625(15) 0.61652(14) 0.82933(10) 0.0256(4) Uani 1 1 d . . . . .
H24 H 0.8677 0.5476 0.8266 0.031 Uiso 1 1 calc R U . . .
C25 C 0.83369(15) 0.66890(15) 0.88660(10) 0.0273(4) Uani 1 1 d . . . . .
C26 C 0.78355(15) 0.76918(14) 0.89096(9) 0.0256(4) Uani 1 1 d . . . . .
H26 H 0.7791 0.8060 0.9306 0.031 Uiso 1 1 calc R U . . .
C27 C 0.73914(13) 0.81828(13) 0.83907(9) 0.0215(4) Uani 1 1 d . . . . .
C28 C 0.80424(14) 0.59798(13) 0.71309(10) 0.0245(4) Uani 1 1 d . . . . .
H28 H 0.7616 0.6416 0.6840 0.029 Uiso 1 1 calc R U . . .
C29 C 0.91840(17) 0.54729(18) 0.66418(12) 0.0413(5) Uani 1 1 d . . . . .
H29A H 0.9441 0.5961 0.6460 0.062 Uiso 1 1 calc R U . . .
H29B H 0.9218 0.5090 0.6238 0.062 Uiso 1 1 calc R U . . .
H29C H 0.9624 0.5043 0.6914 0.062 Uiso 1 1 calc R U . . .
C30 C 0.75917(19) 0.52469(16) 0.73949(12) 0.0386(5) Uani 1 1 d . . . . .
H30A H 0.8030 0.4774 0.7649 0.058 Uiso 1 1 calc R U . . .
H30B H 0.7585 0.4909 0.6984 0.058 Uiso 1 1 calc R U . . .
H30C H 0.6870 0.5588 0.7721 0.058 Uiso 1 1 calc R U . . .
C31 C 0.88642(18) 0.61697(17) 0.94193(11) 0.0357(5) Uani 1 1 d . . . . .
H31 H 0.8961 0.5482 0.9382 0.043 Uiso 1 1 calc R U . . .
C32 C 0.8219(2) 0.6599(2) 1.01879(13) 0.0530(7) Uani 1 1 d . . . . .
H32A H 0.8564 0.6189 1.0515 0.079 Uiso 1 1 calc R U . . .
H32B H 0.7512 0.6630 1.0291 0.079 Uiso 1 1 calc R U . . .
H32C H 0.8165 0.7254 1.0254 0.079 Uiso 1 1 calc R U . . .
C33 C 0.9953(2) 0.6146(3) 0.92411(15) 0.0622(8) Uani 1 1 d . . . . .
H33A H 0.9888 0.6812 0.9251 0.093 Uiso 1 1 calc R U . . .
H33B H 1.0386 0.5807 0.8762 0.093 Uiso 1 1 calc R U . . .
H33C H 1.0287 0.5806 0.9595 0.093 Uiso 1 1 calc R U . . .
C34 C 0.68138(14) 0.92839(14) 0.85012(9) 0.0234(4) Uani 1 1 d . . . . .
H34 H 0.6460 0.9506 0.8124 0.028 Uiso 1 1 calc R U . . .
C35 C 0.59613(15) 0.96279(15) 0.92363(10) 0.0291(4) Uani 1 1 d . . . . .
H35A H 0.5516 0.9282 0.9300 0.044 Uiso 1 1 calc R U . . .
H35B H 0.5527 1.0327 0.9265 0.044 Uiso 1 1 calc R U . . .
H35C H 0.6296 0.9494 0.9614 0.044 Uiso 1 1 calc R U . . .
C36 C 0.75575(15) 0.97668(15) 0.84336(11) 0.0293(4) Uani 1 1 d . . . . .
H36A H 0.7973 0.9502 0.8761 0.044 Uiso 1 1 calc R U . . .
H36B H 0.7143 1.0469 0.8557 0.044 Uiso 1 1 calc R U . . .
H36C H 0.8032 0.9638 0.7940 0.044 Uiso 1 1 calc R U . . .
C37 C 0.23949(13) 0.80479(11) 0.75582(9) 0.0165(3) Uani 1 1 d . . . . .
C38 C 0.14562(13) 0.82678(12) 0.73843(9) 0.0171(3) Uani 1 1 d . . . . .
C39 C 0.04965(14) 0.85892(13) 0.79303(10) 0.0233(4) Uani 1 1 d . . . . .
H39 H -0.0127 0.8729 0.7813 0.028 Uiso 1 1 calc R U . . .
C40 C 0.04277(14) 0.87102(14) 0.86417(10) 0.0268(4) Uani 1 1 d . . . . .
H40 H -0.0237 0.8958 0.9006 0.032 Uiso 1 1 calc R U . . .
C41 C 0.13469(15) 0.84631(14) 0.88113(10) 0.0249(4) Uani 1 1 d . . . . .
H41 H 0.1305 0.8528 0.9300 0.030 Uiso 1 1 calc R U . . .
C42 C 0.23331(13) 0.81210(12) 0.82860(9) 0.0188(3) Uani 1 1 d . . . . .
C43 C 0.14628(12) 0.80615(12) 0.66397(9) 0.0171(3) Uani 1 1 d . . . . .
C44 C 0.17406(13) 0.70961(12) 0.63991(9) 0.0184(3) Uani 1 1 d . . . . .
C45 C 0.16250(13) 0.69053(12) 0.57494(9) 0.0211(3) Uani 1 1 d . . . . .
H45 H 0.1830 0.6252 0.5585 0.025 Uiso 1 1 calc R U . . .
C46 C 0.12198(13) 0.76396(13) 0.53341(9) 0.0209(3) Uani 1 1 d . . . . .
C47 C 0.09697(13) 0.85839(12) 0.55736(9) 0.0201(3) Uani 1 1 d . . . . .
H47 H 0.0710 0.9093 0.5291 0.024 Uiso 1 1 calc R U . . .
C48 C 0.10862(13) 0.88121(12) 0.62141(9) 0.0180(3) Uani 1 1 d . . . . .
C49 C 0.20866(14) 0.62655(12) 0.68551(10) 0.0211(3) Uani 1 1 d . . . . .
H49 H 0.2149 0.6529 0.7288 0.025 Uiso 1 1 calc R U . . .
C50 C 0.31600(15) 0.54447(13) 0.64620(11) 0.0265(4) Uani 1 1 d . . . . .
H50A H 0.3124 0.5180 0.6030 0.040 Uiso 1 1 calc R U . . .
H50B H 0.3350 0.4931 0.6778 0.040 Uiso 1 1 calc R U . . .
H50C H 0.3694 0.5697 0.6326 0.040 Uiso 1 1 calc R U . . .
C51 C 0.12424(16) 0.58814(15) 0.71125(12) 0.0327(4) Uani 1 1 d . . . . .
H51A H 0.0563 0.6417 0.7365 0.049 Uiso 1 1 calc R U . . .
H51B H 0.1443 0.5384 0.7438 0.049 Uiso 1 1 calc R U . . .
H51C H 0.1183 0.5598 0.6699 0.049 Uiso 1 1 calc R U . . .
C52 C 0.10000(15) 0.74321(13) 0.46653(10) 0.0263(4) Uani 1 1 d . . . . .
H52 H 0.0688 0.8065 0.4468 0.032 Uiso 1 1 calc R U . . .
C53 C 0.19906(16) 0.67569(16) 0.40758(11) 0.0322(4) Uani 1 1 d . . . . .
H53A H 0.2500 0.7038 0.3948 0.048 Uiso 1 1 calc R U . . .
H53B H 0.1802 0.6678 0.3653 0.048 Uiso 1 1 calc R U . . .
H53C H 0.2304 0.6122 0.4250 0.048 Uiso 1 1 calc R U . . .
C54 C 0.01922(16) 0.70100(17) 0.48470(12) 0.0376(5) Uani 1 1 d . . . . .
H54A H 0.0489 0.6373 0.5022 0.056 Uiso 1 1 calc R U . . .
H54B H 0.0015 0.6939 0.4416 0.056 Uiso 1 1 calc R U . . .
H54C H -0.0446 0.7447 0.5219 0.056 Uiso 1 1 calc R U . . .
C55 C 0.07545(14) 0.98740(12) 0.64483(9) 0.0202(3) Uani 1 1 d . . . . .
H55 H 0.1035 0.9890 0.6849 0.024 Uiso 1 1 calc R U . . .
C56 C -0.04501(15) 1.04258(14) 0.67313(11) 0.0315(4) Uani 1 1 d . . . . .
H56A H -0.0747 1.0392 0.6355 0.047 Uiso 1 1 calc R U . . .
H56B H -0.0647 1.1106 0.6872 0.047 Uiso 1 1 calc R U . . .
H56C H -0.0726 1.0132 0.7148 0.047 Uiso 1 1 calc R U . . .
C57 C 0.11946(14) 1.03929(13) 0.58470(10) 0.0225(4) Uani 1 1 d . . . . .
H57A H 0.1963 1.0031 0.5658 0.034 Uiso 1 1 calc R U . . .
H57B H 0.1013 1.1050 0.6036 0.034 Uiso 1 1 calc R U . . .
H57C H 0.0889 1.0429 0.5462 0.034 Uiso 1 1 calc R U . . .
C58 C 0.32833(14) 0.77779(13) 0.85350(9) 0.0199(3) Uani 1 1 d . . . . .
C59 C 0.34950(14) 0.84562(13) 0.88464(9) 0.0219(4) Uani 1 1 d . . . . .
C60 C 0.42659(15) 0.81218(14) 0.91852(10) 0.0251(4) Uani 1 1 d . . . . .
H60 H 0.4405 0.8582 0.9396 0.030 Uiso 1 1 calc R U . . .
C61 C 0.48396(15) 0.71411(14) 0.92266(10) 0.0248(4) Uani 1 1 d . . . . .
C62 C 0.46491(15) 0.64792(14) 0.88903(10) 0.0248(4) Uani 1 1 d . . . . .
H62 H 0.5055 0.5805 0.8896 0.030 Uiso 1 1 calc R U . . .
C63 C 0.38808(14) 0.67733(13) 0.85452(9) 0.0221(4) Uani 1 1 d . . . . .
C64 C 0.28924(16) 0.95451(14) 0.88309(10) 0.0261(4) Uani 1 1 d . . . . .
H64 H 0.2473 0.9641 0.8495 0.031 Uiso 1 1 calc R U . . .
C65 C 0.21147(18) 1.00418(16) 0.95733(11) 0.0364(5) Uani 1 1 d . . . . .
H65A H 0.1597 0.9771 0.9727 0.055 Uiso 1 1 calc R U . . .
H65B H 0.1750 1.0741 0.9546 0.055 Uiso 1 1 calc R U . . .
H65C H 0.2501 0.9930 0.9920 0.055 Uiso 1 1 calc R U . . .
C66 C 0.36308(18) 1.00354(15) 0.85526(11) 0.0336(5) Uani 1 1 d . . . . .
H66A H 0.3965 1.0048 0.8912 0.050 Uiso 1 1 calc R U . . .
H66B H 0.3226 1.0701 0.8461 0.050 Uiso 1 1 calc R U . . .
H66C H 0.4175 0.9671 0.8106 0.050 Uiso 1 1 calc R U . . .
C67 C 0.56283(17) 0.68284(16) 0.96453(11) 0.0315(4) Uani 1 1 d . . . . .
H67 H 0.6123 0.7135 0.9453 0.038 Uiso 1 1 calc R U . . .
C68 C 0.5046(2) 0.7213(2) 1.04369(14) 0.0579(7) Uani 1 1 d . . . . .
H68A H 0.4642 0.7919 1.0478 0.087 Uiso 1 1 calc R U . . .
H68B H 0.5558 0.7052 1.0698 0.087 Uiso 1 1 calc R U . . .
H68C H 0.4564 0.6914 1.0642 0.087 Uiso 1 1 calc R U . . .
C69 C 0.62856(19) 0.57368(17) 0.95851(13) 0.0413(5) Uani 1 1 d . . . . .
H69A H 0.5824 0.5422 0.9804 0.062 Uiso 1 1 calc R U . . .
H69B H 0.6809 0.5599 0.9834 0.062 Uiso 1 1 calc R U . . .
H69C H 0.6647 0.5487 0.9078 0.062 Uiso 1 1 calc R U . . .
C70 C 0.36666(16) 0.60126(13) 0.82280(11) 0.0269(4) Uani 1 1 d . . . . .
H70 H 0.3478 0.6254 0.7787 0.032 Uiso 1 1 calc R U . . .
C71 C 0.27273(18) 0.58899(16) 0.87423(13) 0.0388(5) Uani 1 1 d . . . . .
H71A H 0.2881 0.5666 0.9186 0.058 Uiso 1 1 calc R U . . .
H71B H 0.2597 0.5411 0.8519 0.058 Uiso 1 1 calc R U . . .
H71C H 0.2101 0.6514 0.8852 0.058 Uiso 1 1 calc R U . . .
C72 C 0.46225(17) 0.50201(14) 0.80045(12) 0.0339(5) Uani 1 1 d . . . . .
H72A H 0.5247 0.5108 0.7724 0.051 Uiso 1 1 calc R U . . .
H72B H 0.4487 0.4612 0.7713 0.051 Uiso 1 1 calc R U . . .
H72C H 0.4744 0.4707 0.8434 0.051 Uiso 1 1 calc R U . . .
C81 C 0.1516(4) 0.3231(3) 0.78692(17) 0.0964(15) Uani 1 1 d . . . . .
H81A H 0.1630 0.2715 0.7529 0.145 Uiso 1 1 calc R U . . .
H81B H 0.0967 0.3845 0.7807 0.145 Uiso 1 1 calc R U . . .
H81C H 0.1295 0.3066 0.8360 0.145 Uiso 1 1 calc R U . . .
C82 C 0.2544(3) 0.3337(2) 0.77322(15) 0.0648(9) Uani 1 1 d . . . . .
H82A H 0.2747 0.3513 0.7237 0.078 Uiso 1 1 calc R U . . .
H82B H 0.2401 0.3887 0.8061 0.078 Uiso 1 1 calc R U . . .
C83 C 0.3473(3) 0.2464(2) 0.78214(14) 0.0686(10) Uani 1 1 d . . . . .
H83A H 0.3627 0.1913 0.7489 0.082 Uiso 1 1 calc R U . . .
H83B H 0.3277 0.2285 0.8316 0.082 Uiso 1 1 calc R U . . .
C84 C 0.4462(3) 0.26121(19) 0.76831(14) 0.0620(8) Uani 1 1 d . . . . .
H84A H 0.4602 0.2878 0.7215 0.074 Uiso 1 1 calc R U . . .
H84B H 0.4335 0.3104 0.8057 0.074 Uiso 1 1 calc R U . . .
C85 C 0.5419(3) 0.1723(2) 0.76760(17) 0.0851(12) Uani 1 1 d . . . . .
H85A H 0.5579 0.1238 0.7286 0.102 Uiso 1 1 calc R U . . .
H85B H 0.5284 0.1438 0.8136 0.102 Uiso 1 1 calc R U . . .
C86 C 0.6373(4) 0.1952(4) 0.7563(2) 0.1142(18) Uani 1 1 d . . . . .
H86A H 0.6467 0.2290 0.7131 0.171 Uiso 1 1 calc R U . . .
H86B H 0.7008 0.1346 0.7506 0.171 Uiso 1 1 calc R U . . .
H86C H 0.6253 0.2366 0.7979 0.171 Uiso 1 1 calc R U . . .
C91 C 1.0308(6) 0.1261(17) 0.8275(12) 0.0806(17) Uani 0.72 1 d . . P A 1
H91A H 1.0367 0.0655 0.8075 0.121 Uiso 0.72 1 calc R U P A 1
H91B H 1.0996 0.1168 0.8302 0.121 Uiso 0.72 1 calc R U P A 1
H91C H 1.0075 0.1776 0.7968 0.121 Uiso 0.72 1 calc R U P A 1
C92 C 0.9502(4) 0.1551(3) 0.9031(2) 0.0630(10) Uani 0.72 1 d . U P A 1
H92 H 0.9690 0.1022 0.9351 0.076 Uiso 0.72 1 calc R U P A 1
C93 C 0.9428(4) 0.2517(4) 0.9344(3) 0.0821(15) Uani 0.72 1 d . . P A 1
H93A H 0.9143 0.2596 0.9873 0.098 Uiso 0.72 1 calc R U P A 1
H93B H 1.0131 0.2520 0.9200 0.098 Uiso 0.72 1 calc R U P A 1
C94 C 0.8717(6) 0.3289(5) 0.9039(5) 0.134(3) Uani 0.72 1 d . . P A 1
H94A H 0.9115 0.3379 0.8558 0.161 Uiso 0.72 1 calc R U P A 1
H94B H 0.8397 0.3907 0.9349 0.161 Uiso 0.72 1 calc R U P A 1
C95 C 0.7880(7) 0.3027(6) 0.8984(5) 0.142(3) Uani 0.72 1 d . U P A 1
H95A H 0.7723 0.3202 0.8529 0.170 Uiso 0.72 1 calc R U P A 1
H95B H 0.7224 0.3354 0.9390 0.170 Uiso 0.72 1 calc R U P A 1
C96 C 0.8384(6) 0.1869(5) 0.9010(4) 0.1119(19) Uani 0.72 1 d . U P A 1
H96A H 0.7962 0.1695 0.9442 0.134 Uiso 0.72 1 calc R U P A 1
H96B H 0.8394 0.1543 0.8581 0.134 Uiso 0.72 1 calc R U P A 1
C91B C 1.0537(16) 0.115(5) 0.829(3) 0.0806(17) Uani 0.28 1 d D . P B 2
H91D H 1.0925 0.1105 0.7781 0.121 Uiso 0.28 1 calc R U P B 2
H91E H 1.0720 0.0495 0.8444 0.121 Uiso 0.28 1 calc R U P B 2
H91F H 1.0724 0.1522 0.8574 0.121 Uiso 0.28 1 calc R U P B 2
C92B C 0.9375(10) 0.1647(9) 0.8399(7) 0.0698(17) Uiso 0.28 1 d D U P B 2
H92B H 0.9096 0.1179 0.8317 0.084 Uiso 0.28 1 calc R U P B 2
C93B C 0.8778(14) 0.2634(13) 0.8197(11) 0.185(10) Uiso 0.28 1 d D . P B 2
H93C H 0.8950 0.2655 0.7671 0.222 Uiso 0.28 1 calc R U P B 2
H93D H 0.8882 0.3147 0.8411 0.222 Uiso 0.28 1 calc R U P B 2
C94B C 0.7682(13) 0.2686(17) 0.8545(9) 0.153(3) Uiso 0.28 1 d D U P B 2
H94C H 0.7560 0.2224 0.8286 0.184 Uiso 0.28 1 calc R U P B 2
H94D H 0.7128 0.3350 0.8568 0.184 Uiso 0.28 1 calc R U P B 2
C95B C 0.7722(12) 0.2395(16) 0.9301(8) 0.118(3) Uiso 0.28 1 d D U P B 2
H95C H 0.7225 0.2940 0.9676 0.141 Uiso 0.28 1 calc R U P B 2
H95D H 0.7563 0.1826 0.9411 0.141 Uiso 0.28 1 calc R U P B 2
C96B C 0.8843(12) 0.2152(16) 0.9234(9) 0.119(3) Uiso 0.28 1 d D U P B 2
H96C H 0.9100 0.1691 0.9575 0.143 Uiso 0.28 1 calc R U P B 2
H96D H 0.8954 0.2738 0.9291 0.143 Uiso 0.28 1 calc R U P B 2

loop_
_atom_site_aniso_label
_atom_site_aniso_U_11
_atom_site_aniso_U_22
_atom_site_aniso_U_33
_atom_site_aniso_U_23
_atom_site_aniso_U_13
_atom_site_aniso_U_12
Ti1 0.01371(14) 0.01674(15) 0.01839(15) 0.00137(11) -0.00574(11) -0.00634(12)
Cl1 0.0216(2) 0.0180(2) 0.0311(2) -0.00066(17) -0.00600(17) -0.00596(17)
N1 0.0170(7) 0.0219(7) 0.0151(7) 0.0026(6) -0.0051(6) -0.0091(6)
N2 0.0169(7) 0.0203(7) 0.0159(7) 0.0010(6) -0.0058(6) -0.0082(6)
C1 0.0145(8) 0.0169(8) 0.0166(8) -0.0029(6) -0.0027(6) -0.0052(6)
C2 0.0152(8) 0.0174(8) 0.0172(8) -0.0019(6) -0.0047(6) -0.0059(6)
C3 0.0218(8) 0.0224(8) 0.0165(8) 0.0006(6) -0.0038(7) -0.0107(7)
C4 0.0223(9) 0.0286(9) 0.0221(9) -0.0012(7) -0.0028(7) -0.0161(8)
C5 0.0203(8) 0.0292(9) 0.0204(8) -0.0031(7) -0.0060(7) -0.0130(7)
C6 0.0169(8) 0.0215(8) 0.0166(8) -0.0038(6) -0.0038(6) -0.0072(7)
C7 0.0170(8) 0.0173(8) 0.0147(7) 0.0025(6) -0.0050(6) -0.0079(6)
C8 0.0181(8) 0.0159(8) 0.0135(7) 0.0012(6) -0.0041(6) -0.0072(6)
C9 0.0147(8) 0.0171(8) 0.0160(8) 0.0020(6) -0.0042(6) -0.0050(6)
C10 0.0172(8) 0.0182(8) 0.0165(8) 0.0028(6) -0.0063(6) -0.0077(7)
C11 0.0181(8) 0.0180(8) 0.0162(8) -0.0016(6) -0.0051(6) -0.0062(7)
C12 0.0163(8) 0.0185(8) 0.0167(8) 0.0017(6) -0.0047(6) -0.0065(7)
C13 0.0192(8) 0.0168(8) 0.0164(8) -0.0006(6) -0.0053(6) -0.0065(7)
C14 0.0290(10) 0.0178(8) 0.0222(9) 0.0000(7) -0.0032(7) -0.0097(7)
C15 0.0206(9) 0.0195(8) 0.0219(9) -0.0039(7) -0.0031(7) -0.0059(7)
C16 0.0167(8) 0.0208(8) 0.0199(8) -0.0018(6) -0.0057(6) -0.0079(7)
C17 0.0237(9) 0.0236(9) 0.0406(11) -0.0070(8) -0.0132(8) -0.0077(8)
C18 0.0285(10) 0.0312(10) 0.0271(9) 0.0047(8) -0.0146(8) -0.0145(8)
C19 0.0155(8) 0.0228(9) 0.0215(8) -0.0041(7) -0.0055(7) -0.0058(7)
C20 0.0181(9) 0.0441(12) 0.0287(10) 0.0032(9) -0.0028(8) -0.0091(9)
C21 0.0184(9) 0.0234(10) 0.0469(12) -0.0015(9) -0.0063(8) -0.0031(8)
C22 0.0155(8) 0.0287(9) 0.0168(8) -0.0007(7) -0.0046(6) -0.0103(7)
C23 0.0181(8) 0.0282(9) 0.0200(8) -0.0012(7) -0.0064(7) -0.0101(7)
C24 0.0246(9) 0.0282(10) 0.0255(9) 0.0029(7) -0.0109(8) -0.0105(8)
C25 0.0264(9) 0.0373(11) 0.0222(9) 0.0046(8) -0.0109(8) -0.0151(8)
C26 0.0261(9) 0.0375(11) 0.0172(8) -0.0012(7) -0.0074(7) -0.0166(8)
C27 0.0170(8) 0.0302(9) 0.0181(8) -0.0015(7) -0.0032(6) -0.0121(7)
C28 0.0229(9) 0.0237(9) 0.0250(9) -0.0037(7) -0.0112(7) -0.0052(7)
C29 0.0266(10) 0.0554(14) 0.0337(11) -0.0167(10) -0.0078(9) -0.0092(10)
C30 0.0517(14) 0.0350(11) 0.0391(12) 0.0006(9) -0.0226(11) -0.0219(10)
C31 0.0442(12) 0.0443(12) 0.0273(10) 0.0101(9) -0.0221(9) -0.0203(10)
C32 0.0604(16) 0.0718(18) 0.0326(12) 0.0130(12) -0.0237(12) -0.0282(14)
C33 0.0432(15) 0.105(2) 0.0459(15) 0.0271(15) -0.0299(12) -0.0292(16)
C34 0.0200(8) 0.0294(9) 0.0194(8) -0.0051(7) -0.0039(7) -0.0102(7)
C35 0.0246(9) 0.0368(11) 0.0238(9) -0.0084(8) 0.0001(7) -0.0154(8)
C36 0.0246(9) 0.0324(10) 0.0288(10) -0.0057(8) -0.0005(8) -0.0148(8)
C37 0.0175(8) 0.0149(8) 0.0179(8) 0.0017(6) -0.0050(6) -0.0080(6)
C38 0.0174(8) 0.0166(8) 0.0177(8) 0.0010(6) -0.0059(6) -0.0072(6)
C39 0.0162(8) 0.0270(9) 0.0246(9) 0.0005(7) -0.0057(7) -0.0076(7)
C40 0.0193(9) 0.0357(10) 0.0204(9) -0.0026(8) -0.0002(7) -0.0108(8)
C41 0.0264(9) 0.0311(10) 0.0170(8) -0.0003(7) -0.0045(7) -0.0135(8)
C42 0.0198(8) 0.0200(8) 0.0192(8) 0.0018(6) -0.0065(7) -0.0106(7)
C43 0.0126(7) 0.0192(8) 0.0184(8) 0.0005(6) -0.0042(6) -0.0062(6)
C44 0.0141(8) 0.0182(8) 0.0215(8) 0.0012(6) -0.0059(6) -0.0053(6)
C45 0.0200(8) 0.0170(8) 0.0252(9) -0.0015(7) -0.0090(7) -0.0055(7)
C46 0.0182(8) 0.0209(8) 0.0228(9) -0.0022(7) -0.0091(7) -0.0053(7)
C47 0.0181(8) 0.0184(8) 0.0216(8) 0.0034(7) -0.0082(7) -0.0047(7)
C48 0.0131(7) 0.0176(8) 0.0207(8) 0.0001(6) -0.0037(6) -0.0052(6)
C49 0.0222(9) 0.0185(8) 0.0237(9) 0.0027(7) -0.0108(7) -0.0073(7)
C50 0.0244(9) 0.0202(9) 0.0341(10) 0.0036(8) -0.0137(8) -0.0058(7)
C51 0.0289(10) 0.0313(11) 0.0382(11) 0.0120(9) -0.0108(9) -0.0138(9)
C52 0.0301(10) 0.0203(9) 0.0286(10) -0.0007(7) -0.0180(8) -0.0046(8)
C53 0.0354(11) 0.0403(12) 0.0253(10) -0.0037(8) -0.0115(8) -0.0183(9)
C54 0.0256(10) 0.0480(13) 0.0393(12) -0.0119(10) -0.0135(9) -0.0124(9)
C55 0.0214(8) 0.0181(8) 0.0200(8) -0.0003(6) -0.0048(7) -0.0082(7)
C56 0.0227(9) 0.0202(9) 0.0385(11) -0.0015(8) 0.0017(8) -0.0046(8)
C57 0.0219(9) 0.0196(8) 0.0244(9) 0.0039(7) -0.0082(7) -0.0070(7)
C58 0.0216(8) 0.0267(9) 0.0146(8) 0.0036(7) -0.0056(7) -0.0133(7)
C59 0.0260(9) 0.0274(9) 0.0163(8) 0.0039(7) -0.0071(7) -0.0152(8)
C60 0.0324(10) 0.0318(10) 0.0211(9) 0.0052(7) -0.0122(8) -0.0206(8)
C61 0.0255(9) 0.0349(10) 0.0217(9) 0.0080(8) -0.0117(7) -0.0175(8)
C62 0.0259(9) 0.0264(9) 0.0251(9) 0.0074(7) -0.0106(7) -0.0125(8)
C63 0.0242(9) 0.0270(9) 0.0202(8) 0.0060(7) -0.0084(7) -0.0150(8)
C64 0.0354(10) 0.0255(9) 0.0228(9) 0.0026(7) -0.0138(8) -0.0148(8)
C65 0.0429(12) 0.0327(11) 0.0313(11) -0.0039(9) -0.0117(9) -0.0136(10)
C66 0.0507(13) 0.0305(10) 0.0309(10) 0.0084(8) -0.0195(10) -0.0239(10)
C67 0.0352(11) 0.0402(11) 0.0310(10) 0.0130(9) -0.0213(9) -0.0206(9)
C68 0.0658(18) 0.0652(18) 0.0399(14) 0.0023(12) -0.0365(13) -0.0117(14)
C69 0.0425(13) 0.0464(13) 0.0466(13) 0.0167(11) -0.0284(11) -0.0210(11)
C70 0.0344(10) 0.0240(9) 0.0311(10) 0.0077(8) -0.0188(8) -0.0151(8)
C71 0.0412(12) 0.0357(12) 0.0517(14) 0.0119(10) -0.0193(11) -0.0252(10)
C72 0.0433(12) 0.0238(10) 0.0397(12) 0.0065(8) -0.0213(10) -0.0138(9)
C81 0.176(4) 0.127(3) 0.0417(16) 0.0121(18) -0.022(2) -0.125(3)
C82 0.112(3) 0.0584(18) 0.0418(15) 0.0073(13) -0.0211(16) -0.0557(19)
C83 0.136(3) 0.0449(15) 0.0323(13) 0.0055(11) -0.0130(16) -0.0547(19)
C84 0.108(3) 0.0408(14) 0.0306(12) 0.0050(11) -0.0140(14) -0.0310(16)
C85 0.120(3) 0.061(2) 0.0377(16) 0.0130(14) -0.0146(18) -0.013(2)
C86 0.107(3) 0.125(4) 0.054(2) 0.019(2) -0.019(2) -0.002(3)
C91 0.086(5) 0.079(6) 0.070(3) 0.001(3) -0.019(5) -0.031(5)
C92 0.067(2) 0.058(2) 0.0542(19) 0.0031(16) -0.0146(17) -0.0210(18)
C93 0.087(4) 0.084(3) 0.059(3) 0.013(2) 0.003(3) -0.041(3)
C94 0.097(5) 0.078(4) 0.196(8) 0.033(5) -0.026(5) -0.022(4)
C95 0.150(4) 0.134(4) 0.163(4) 0.021(3) -0.052(3) -0.079(3)
C96 0.115(3) 0.111(3) 0.121(3) 0.0190(19) -0.036(2) -0.060(2)
C91B 0.086(5) 0.079(6) 0.070(3) 0.001(3) -0.019(5) -0.031(5)

loop_
_atom_type_symbol
_atom_type_description
_atom_type_scat_dispersion_real
_atom_type_scat_dispersion_imag
_atom_type_scat_source
C C 0.0033 0.0016 'International Tables Vol C Tables 4.2.6.8 and 6.1.1.4'
H H 0.0000 0.0000 'International Tables Vol C Tables 4.2.6.8 and 6.1.1.4'
N N 0.0061 0.0033 'International Tables Vol C Tables 4.2.6.8 and 6.1.1.4'
Cl Cl 0.1484 0.1585 'International Tables Vol C Tables 4.2.6.8 and 6.1.1.4'
Ti Ti 0.2776 0.4457 'International Tables Vol C Tables 4.2.6.8 and 6.1.1.4'

loop_
_geom_angle_atom_site_label_1
_geom_angle_atom_site_label_2
_geom_angle_atom_site_label_3
_geom_angle
N2 Ti1 N1 132.08(6)
N2 Ti1 Cl1 103.03(5)
N1 Ti1 Cl1 108.24(4)
N2 Ti1 C8 99.79(6)
N1 Ti1 C8 86.88(6)
Cl1 Ti1 C8 130.19(4)
N2 Ti1 C7 131.25(6)
N1 Ti1 C7 71.43(6)
Cl1 Ti1 C7 107.17(4)
C8 Ti1 C7 32.26(5)
N2 Ti1 C9 78.88(6)
N1 Ti1 C9 117.94(6)
Cl1 Ti1 C9 113.96(4)
C8 Ti1 C9 31.07(5)
C7 Ti1 C9 54.16(5)
N2 Ti1 H1 21.1(6)
N1 Ti1 H1 152.0(6)
Cl1 Ti1 H1 93.7(6)
C8 Ti1 H1 92.2(6)
C7 Ti1 H1 119.2(6)
C9 Ti1 H1 65.1(6)
C1 N1 Ti1 128.70(11)
C1 N1 H2 110.7(15)
Ti1 N1 H2 119.8(15)
C37 N2 Ti1 151.12(12)
C37 N2 H1 110.4(16)
Ti1 N2 H1 98.4(16)
N1 C1 C2 117.47(14)
N1 C1 C6 125.01(15)
C2 C1 C6 117.48(15)
C3 C2 C1 121.79(15)
C3 C2 C7 121.65(15)
C1 C2 C7 116.38(14)
C4 C3 C2 120.31(16)
C4 C3 H3 119.8
C2 C3 H3 119.8
C5 C4 C3 118.38(16)
C5 C4 H4 120.8
C3 C4 H4 120.8
C4 C5 C6 122.92(16)
C4 C5 H5 118.5
C6 C5 H5 118.5
C5 C6 C1 118.59(15)
C5 C6 C22 115.77(15)
C1 C6 C22 125.45(15)
C12 C7 C8 120.45(15)
C12 C7 C2 120.06(14)
C8 C7 C2 119.47(14)
C12 C7 Ti1 94.47(10)
C8 C7 Ti1 68.85(9)
C2 C7 Ti1 104.85(10)
C9 C8 C7 117.71(14)
C9 C8 C13 121.71(15)
C7 C8 C13 120.37(14)
C9 C8 Ti1 82.45(10)
C7 C8 Ti1 78.89(9)
C13 C8 Ti1 112.68(10)
C8 C9 C10 122.47(15)
C8 C9 Ti1 66.49(9)
C10 C9 Ti1 93.13(10)
C8 C9 H9 118.8
C10 C9 H9 118.8
Ti1 C9 H9 111.0
C11 C10 C9 118.08(15)
C11 C10 C16 123.42(15)
C9 C10 C16 118.48(14)
C10 C11 C12 121.91(15)
C10 C11 H11 119.0
C12 C11 H11 119.0
C11 C12 C7 118.92(15)
C11 C12 C19 118.97(15)
C7 C12 C19 122.07(15)
C8 C13 C15 114.26(14)
C8 C13 C14 108.01(13)
C15 C13 C14 110.34(14)
C8 C13 H13 108.0
C15 C13 H13 108.0
C14 C13 H13 108.0
C13 C14 H14A 109.5
C13 C14 H14B 109.5
H14A C14 H14B 109.5
C13 C14 H14C 109.5
H14A C14 H14C 109.5
H14B C14 H14C 109.5
C13 C15 H15A 109.5
C13 C15 H15B 109.5
H15A C15 H15B 109.5
C13 C15 H15C 109.5
H15A C15 H15C 109.5
H15B C15 H15C 109.5
C10 C16 C17 113.22(14)
C10 C16 C18 109.06(14)
C17 C16 C18 111.83(15)
C10 C16 H16 107.5
C17 C16 H16 107.5
C18 C16 H16 107.5
C16 C17 H17A 109.5
C16 C17 H17B 109.5
H17A C17 H17B 109.5
C16 C17 H17C 109.5
H17A C17 H17C 109.5
H17B C17 H17C 109.5
C16 C18 H18A 109.5
C16 C18 H18B 109.5
H18A C18 H18B 109.5
C16 C18 H18C 109.5
H18A C18 H18C 109.5
H18B C18 H18C 109.5
C12 C19 C21 113.42(15)
C12 C19 C20 109.18(14)
C21 C19 C20 110.34(16)
C12 C19 H19 107.9
C21 C19 H19 107.9
C20 C19 H19 107.9
C19 C20 H20A 109.5
C19 C20 H20B 109.5
H20A C20 H20B 109.5
C19 C20 H20C 109.5
H20A C20 H20C 109.5
H20B C20 H20C 109.5
C19 C21 H21A 109.5
C19 C21 H21B 109.5
H21A C21 H21B 109.5
C19 C21 H21C 109.5
H21A C21 H21C 109.5
H21B C21 H21C 109.5
C23 C22 C27 119.43(16)
C23 C22 C6 120.21(15)
C27 C22 C6 119.39(16)
C24 C23 C22 119.03(16)
C24 C23 C28 118.77(16)
C22 C23 C28 122.16(15)
C25 C24 C23 122.39(18)
C25 C24 H24 118.8
C23 C24 H24 118.8
C26 C25 C24 117.73(17)
C26 C25 C31 121.49(17)
C24 C25 C31 120.77(18)
C25 C26 C27 122.43(17)
C25 C26 H26 118.8
C27 C26 H26 118.8
C26 C27 C22 118.83(17)
C26 C27 C34 118.68(16)
C22 C27 C34 122.47(16)
C30 C28 C23 111.46(16)
C30 C28 C29 111.16(18)
C23 C28 C29 111.44(15)
C30 C28 H28 107.5
C23 C28 H28 107.5
C29 C28 H28 107.5
C28 C29 H29A 109.5
C28 C29 H29B 109.5
H29A C29 H29B 109.5
C28 C29 H29C 109.5
H29A C29 H29C 109.5
H29B C29 H29C 109.5
C28 C30 H30A 109.5
C28 C30 H30B 109.5
H30A C30 H30B 109.5
C28 C30 H30C 109.5
H30A C30 H30C 109.5
H30B C30 H30C 109.5
C32 C31 C33 110.3(2)
C32 C31 C25 113.93(19)
C33 C31 C25 110.12(18)
C32 C31 H31 107.4
C33 C31 H31 107.4
C25 C31 H31 107.4
C31 C32 H32A 109.5
C31 C32 H32B 109.5
H32A C32 H32B 109.5
C31 C32 H32C 109.5
H32A C32 H32C 109.5
H32B C32 H32C 109.5
C31 C33 H33A 109.5
C31 C33 H33B 109.5
H33A C33 H33B 109.5
C31 C33 H33C 109.5
H33A C33 H33C 109.5
H33B C33 H33C 109.5
C27 C34 C36 112.54(15)
C27 C34 C35 111.02(16)
C36 C34 C35 108.89(15)
C27 C34 H34 108.1
C36 C34 H34 108.1
C35 C34 H34 108.1
C34 C35 H35A 109.5
C34 C35 H35B 109.5
H35A C35 H35B 109.5
C34 C35 H35C 109.5
H35A C35 H35C 109.5
H35B C35 H35C 109.5
C34 C36 H36A 109.5
C34 C36 H36B 109.5
H36A C36 H36B 109.5
C34 C36 H36C 109.5
H36A C36 H36C 109.5
H36B C36 H36C 109.5
N2 C37 C42 119.96(15)
N2 C37 C38 121.03(15)
C42 C37 C38 118.97(15)
C39 C38 C37 119.43(15)
C39 C38 C43 117.43(15)
C37 C38 C43 122.77(14)
C40 C39 C38 121.62(16)
C40 C39 H39 119.2
C38 C39 H39 119.2
C41 C40 C39 118.76(16)
C41 C40 H40 120.6
C39 C40 H40 120.6
C40 C41 C42 121.97(17)
C40 C41 H41 119.0
C42 C41 H41 119.0
C41 C42 C37 119.11(16)
C41 C42 C58 117.38(15)
C37 C42 C58 123.34(15)
C48 C43 C44 119.30(15)
C48 C43 C38 121.93(15)
C44 C43 C38 118.35(15)
C45 C44 C43 119.36(15)
C45 C44 C49 118.81(15)
C43 C44 C49 121.67(15)
C46 C45 C44 122.22(16)
C46 C45 H45 118.9
C44 C45 H45 118.9
C47 C46 C45 117.51(16)
C47 C46 C52 120.85(16)
C45 C46 C52 121.55(16)
C46 C47 C48 122.51(16)
C46 C47 H47 118.7
C48 C47 H47 118.7
C47 C48 C43 119.04(15)
C47 C48 C55 118.90(15)
C43 C48 C55 122.00(15)
C44 C49 C50 112.55(15)
C44 C49 C51 109.94(14)
C50 C49 C51 110.78(15)
C44 C49 H49 107.8
C50 C49 H49 107.8
C51 C49 H49 107.8
C49 C50 H50A 109.5
C49 C50 H50B 109.5
H50A C50 H50B 109.5
C49 C50 H50C 109.5
H50A C50 H50C 109.5
H50B C50 H50C 109.5
C49 C51 H51A 109.5
C49 C51 H51B 109.5
H51A C51 H51B 109.5
C49 C51 H51C 109.5
H51A C51 H51C 109.5
H51B C51 H51C 109.5
C46 C52 C54 111.03(16)
C46 C52 C53 113.48(15)
C54 C52 C53 109.43(16)
C46 C52 H52 107.6
C54 C52 H52 107.6
C53 C52 H52 107.6
C52 C53 H53A 109.5
C52 C53 H53B 109.5
H53A C53 H53B 109.5
C52 C53 H53C 109.5
H53A C53 H53C 109.5
H53B C53 H53C 109.5
C52 C54 H54A 109.5
C52 C54 H54B 109.5
H54A C54 H54B 109.5
C52 C54 H54C 109.5
H54A C54 H54C 109.5
H54B C54 H54C 109.5
C48 C55 C57 112.77(14)
C48 C55 C56 110.67(14)
C57 C55 C56 109.50(15)
C48 C55 H55 107.9
C57 C55 H55 107.9
C56 C55 H55 107.9
C55 C56 H56A 109.5
C55 C56 H56B 109.5
H56A C56 H56B 109.5
C55 C56 H56C 109.5
H56A C56 H56C 109.5
H56B C56 H56C 109.5
C55 C57 H57A 109.5
C55 C57 H57B 109.5
H57A C57 H57B 109.5
C55 C57 H57C 109.5
H57A C57 H57C 109.5
H57B C57 H57C 109.5
C59 C58 C63 119.85(16)
C59 C58 C42 119.75(16)
C63 C58 C42 119.86(15)
C60 C59 C58 118.98(17)
C60 C59 C64 119.25(16)
C58 C59 C64 121.76(16)
C61 C60 C59 122.48(17)
C61 C60 H60 118.8
C59 C60 H60 118.8
C60 C61 C62 117.71(16)
C60 C61 C67 119.64(17)
C62 C61 C67 122.64(17)
C61 C62 C63 122.27(17)
C61 C62 H62 118.9
C63 C62 H62 118.9
C62 C63 C58 118.62(16)
C62 C63 C70 119.55(16)
C58 C63 C70 121.74(15)
C59 C64 C66 112.09(16)
C59 C64 C65 111.60(16)
C66 C64 C65 109.79(16)
C59 C64 H64 107.7
C66 C64 H64 107.7
C65 C64 H64 107.7
C64 C65 H65A 109.5
C64 C65 H65B 109.5
H65A C65 H65B 109.5
C64 C65 H65C 109.5
H65A C65 H65C 109.5
H65B C65 H65C 109.5
C64 C66 H66A 109.5
C64 C66 H66B 109.5
H66A C66 H66B 109.5
C64 C66 H66C 109.5
H66A C66 H66C 109.5
H66B C66 H66C 109.5
C69 C67 C61 114.39(17)
C69 C67 C68 109.35(19)
C61 C67 C68 109.63(18)
C69 C67 H67 107.7
C61 C67 H67 107.7
C68 C67 H67 107.7
C67 C68 H68A 109.5
C67 C68 H68B 109.5
H68A C68 H68B 109.5
C67 C68 H68C 109.5
H68A C68 H68C 109.5
H68B C68 H68C 109.5
C67 C69 H69A 109.5
C67 C69 H69B 109.5
H69A C69 H69B 109.5
C67 C69 H69C 109.5
H69A C69 H69C 109.5
H69B C69 H69C 109.5
C63 C70 C71 111.34(17)
C63 C70 C72 113.61(16)
C71 C70 C72 109.50(16)
C63 C70 H70 107.4
C71 C70 H70 107.4
C72 C70 H70 107.4
C70 C71 H71A 109.5
C70 C71 H71B 109.5
H71A C71 H71B 109.5
C70 C71 H71C 109.5
H71A C71 H71C 109.5
H71B C71 H71C 109.5
C70 C72 H72A 109.5
C70 C72 H72B 109.5
H72A C72 H72B 109.5
C70 C72 H72C 109.5
H72A C72 H72C 109.5
H72B C72 H72C 109.5
C82 C81 H81A 109.5
C82 C81 H81B 109.5
H81A C81 H81B 109.5
C82 C81 H81C 109.5
H81A C81 H81C 109.5
H81B C81 H81C 109.5
C83 C82 C81 116.7(3)
C83 C82 H82A 108.1
C81 C82 H82A 108.1
C83 C82 H82B 108.1
C81 C82 H82B 108.1
H82A C82 H82B 107.3
C82 C83 C84 114.4(2)
C82 C83 H83A 108.7
C84 C83 H83A 108.7
C82 C83 H83B 108.7
C84 C83 H83B 108.7
H83A C83 H83B 107.6
C85 C84 C83 114.9(3)
C85 C84 H84A 108.5
C83 C84 H84A 108.5
C85 C84 H84B 108.5
C83 C84 H84B 108.5
H84A C84 H84B 107.5
C84 C85 C86 111.1(3)
C84 C85 H85A 109.4
C86 C85 H85A 109.4
C84 C85 H85B 109.4
C86 C85 H85B 109.4
H85A C85 H85B 108.0
C85 C86 H86A 109.5
C85 C86 H86B 109.5
H86A C86 H86B 109.5
C85 C86 H86C 109.5
H86A C86 H86C 109.5
H86B C86 H86C 109.5
C92 C91 H91A 109.5
C92 C91 H91B 109.5
H91A C91 H91B 109.5
C92 C91 H91C 109.5
H91A C91 H91C 109.5
H91B C91 H91C 109.5
C96 C92 C91 111.7(7)
C96 C92 C93 101.4(4)
C91 C92 C93 108.6(10)
C96 C92 H92 111.6
C91 C92 H92 111.6
C93 C92 H92 111.6
C94 C93 C92 105.2(5)
C94 C93 H93A 110.7
C92 C93 H93A 110.7
C94 C93 H93B 110.7
C92 C93 H93B 110.7
H93A C93 H93B 108.8
C93 C94 C95 109.2(6)
C93 C94 H94A 109.8
C95 C94 H94A 109.8
C93 C94 H94B 109.8
C95 C94 H94B 109.8
H94A C94 H94B 108.3
C94 C95 C96 103.1(7)
C94 C95 H95A 111.1
C96 C95 H95A 111.1
C94 C95 H95B 111.1
C96 C95 H95B 111.1
H95A C95 H95B 109.1
C92 C96 C95 107.5(6)
C92 C96 H96A 110.2
C95 C96 H96A 110.2
C92 C96 H96B 110.2
C95 C96 H96B 110.2
H96A C96 H96B 108.5
C92B C91B H91D 109.5
C92B C91B H91E 109.5
H91D C91B H91E 109.5
C92B C91B H91F 109.5
H91D C91B H91F 109.5
H91E C91B H91F 109.5
C91B C92B C93B 127(3)
C91B C92B C96B 105(3)
C93B C92B C96B 86.3(11)
C91B C92B H92B 111.7
C93B C92B H92B 111.6
C96B C92B H92B 111.6
C92B C93B C94B 96.7(11)
C92B C93B H93C 112.4
C94B C93B H93C 112.4
C92B C93B H93D 112.4
C94B C93B H93D 112.4
H93C C93B H93D 110.0
C93B C94B C95B 101.6(11)
C93B C94B H94C 111.4
C95B C94B H94C 111.4
C93B C94B H94D 111.4
C95B C94B H94D 111.4
H94C C94B H94D 109.3
C96B C95B C94B 101.6(10)
C96B C95B H95C 111.5
C94B C95B H95C 111.5
C96B C95B H95D 111.5
C94B C95B H95D 111.5
H95C C95B H95D 109.3
C95B C96B C92B 97.4(12)
C95B C96B H96C 112.3
C92B C96B H96C 112.3
C95B C96B H96D 112.3
C92B C96B H96D 112.3
H96C C96B H96D 109.9

loop_
_geom_bond_atom_site_label_1
_geom_bond_atom_site_label_2
_geom_bond_distance
Ti1 N2 1.9532(14)
Ti1 N1 1.9901(14)
Ti1 Cl1 2.3034(5)
Ti1 C8 2.4854(16)
Ti1 C7 2.6149(16)
Ti1 C9 2.6869(16)
Ti1 H1 2.22(2)
N1 C1 1.400(2)
N1 H2 0.85(2)
N2 C37 1.394(2)
N2 H1 0.81(2)
C1 C2 1.414(2)
C1 C6 1.422(2)
C2 C3 1.388(2)
C2 C7 1.493(2)
C3 C4 1.387(2)
C3 H3 0.9500
C4 C5 1.385(3)
C4 H4 0.9500
C5 C6 1.399(2)
C5 H5 0.9500
C6 C22 1.505(2)
C7 C12 1.412(2)
C7 C8 1.422(2)
C8 C9 1.399(2)
C8 C13 1.525(2)
C9 C10 1.409(2)
C9 H9 0.9500
C10 C11 1.386(2)
C10 C16 1.516(2)
C11 C12 1.403(2)
C11 H11 0.9500
C12 C19 1.523(2)
C13 C15 1.530(2)
C13 C14 1.533(2)
C13 H13 1.0000
C14 H14A 0.9800
C14 H14B 0.9800
C14 H14C 0.9800
C15 H15A 0.9800
C15 H15B 0.9800
C15 H15C 0.9800
C16 C17 1.525(2)
C16 C18 1.533(2)
C16 H16 1.0000
C17 H17A 0.9800
C17 H17B 0.9800
C17 H17C 0.9800
C18 H18A 0.9800
C18 H18B 0.9800
C18 H18C 0.9800
C19 C21 1.529(3)
C19 C20 1.533(3)
C19 H19 1.0000
C20 H20A 0.9800
C20 H20B 0.9800
C20 H20C 0.9800
C21 H21A 0.9800
C21 H21B 0.9800
C21 H21C 0.9800
C22 C23 1.408(3)
C22 C27 1.414(2)
C23 C24 1.397(2)
C23 C28 1.528(2)
C24 C25 1.389(3)
C24 H24 0.9500
C25 C26 1.384(3)
C25 C31 1.529(3)
C26 C27 1.400(3)
C26 H26 0.9500
C27 C34 1.520(3)
C28 C30 1.527(3)
C28 C29 1.529(3)
C28 H28 1.0000
C29 H29A 0.9800
C29 H29B 0.9800
C29 H29C 0.9800
C30 H30A 0.9800
C30 H30B 0.9800
C30 H30C 0.9800
C31 C32 1.518(3)
C31 C33 1.520(3)
C31 H31 1.0000
C32 H32A 0.9800
C32 H32B 0.9800
C32 H32C 0.9800
C33 H33A 0.9800
C33 H33B 0.9800
C33 H33C 0.9800
C34 C36 1.531(3)
C34 C35 1.533(2)
C34 H34 1.0000
C35 H35A 0.9800
C35 H35B 0.9800
C35 H35C 0.9800
C36 H36A 0.9800
C36 H36B 0.9800
C36 H36C 0.9800
C37 C42 1.412(2)
C37 C38 1.424(2)
C38 C39 1.391(2)
C38 C43 1.506(2)
C39 C40 1.386(3)
C39 H39 0.9500
C40 C41 1.385(3)
C40 H40 0.9500
C41 C42 1.396(2)
C41 H41 0.9500
C42 C58 1.500(2)
C43 C48 1.411(2)
C43 C44 1.412(2)
C44 C45 1.396(2)
C44 C49 1.521(2)
C45 C46 1.392(2)
C45 H45 0.9500
C46 C47 1.392(2)
C46 C52 1.520(2)
C47 C48 1.397(2)
C47 H47 0.9500
C48 C55 1.528(2)
C49 C50 1.529(2)
C49 C51 1.535(3)
C49 H49 1.0000
C50 H50A 0.9800
C50 H50B 0.9800
C50 H50C 0.9800
C51 H51A 0.9800
C51 H51B 0.9800
C51 H51C 0.9800
C52 C54 1.526(3)
C52 C53 1.531(3)
C52 H52 1.0000
C53 H53A 0.9800
C53 H53B 0.9800
C53 H53C 0.9800
C54 H54A 0.9800
C54 H54B 0.9800
C54 H54C 0.9800
C55 C57 1.530(2)
C55 C56 1.533(2)
C55 H55 1.0000
C56 H56A 0.9800
C56 H56B 0.9800
C56 H56C 0.9800
C57 H57A 0.9800
C57 H57B 0.9800
C57 H57C 0.9800
C58 C59 1.408(2)
C58 C63 1.414(3)
C59 C60 1.391(2)
C59 C64 1.524(3)
C60 C61 1.389(3)
C60 H60 0.9500
C61 C62 1.393(3)
C61 C67 1.528(2)
C62 C63 1.398(2)
C62 H62 0.9500
C63 C70 1.524(2)
C64 C66 1.528(3)
C64 C65 1.538(3)
C64 H64 1.0000
C65 H65A 0.9800
C65 H65B 0.9800
C65 H65C 0.9800
C66 H66A 0.9800
C66 H66B 0.9800
C66 H66C 0.9800
C67 C69 1.522(3)
C67 C68 1.532(3)
C67 H67 1.0000
C68 H68A 0.9800
C68 H68B 0.9800
C68 H68C 0.9800
C69 H69A 0.9800
C69 H69B 0.9800
C69 H69C 0.9800
C70 C71 1.527(3)
C70 C72 1.534(3)
C70 H70 1.0000
C71 H71A 0.9800
C71 H71B 0.9800
C71 H71C 0.9800
C72 H72A 0.9800
C72 H72B 0.9800
C72 H72C 0.9800
C81 C82 1.532(5)
C81 H81A 0.9800
C81 H81B 0.9800
C81 H81C 0.9800
C82 C83 1.506(5)
C82 H82A 0.9900
C82 H82B 0.9900
C83 C84 1.511(5)
C83 H83A 0.9900
C83 H83B 0.9900
C84 C85 1.486(5)
C84 H84A 0.9900
C84 H84B 0.9900
C85 C86 1.538(6)
C85 H85A 0.9900
C85 H85B 0.9900
C86 H86A 0.9800
C86 H86B 0.9800
C86 H86C 0.9800
C91 C92 1.54(2)
C91 H91A 0.9800
C91 H91B 0.9800
C91 H91C 0.9800
C92 C96 1.521(9)
C92 C93 1.568(7)
C92 H92 1.0000
C93 C94 1.458(8)
C93 H93A 0.9900
C93 H93B 0.9900
C94 C95 1.481(10)
C94 H94A 0.9900
C94 H94B 0.9900
C95 C96 1.609(10)
C95 H95A 0.9900
C95 H95B 0.9900
C96 H96A 0.9900
C96 H96B 0.9900
C91B C92B 1.500(10)
C91B H91D 0.9800
C91B H91E 0.9800
C91B H91F 0.9800
C92B C93B 1.500(10)
C92B C96B 1.65(2)
C92B H92B 1.0000
C93B C94B 1.519(10)
C93B H93C 0.9900
C93B H93D 0.9900
C94B C95B 1.547(9)
C94B H94C 0.9900
C94B H94D 0.9900
C95B C96B 1.497(9)
C95B H95C 0.9900
C95B H95D 0.9900
C96B H96C 0.9900
C96B H96D 0.9900

loop_
_geom_torsion_atom_site_label_1
_geom_torsion_atom_site_label_2
_geom_torsion_atom_site_label_3
_geom_torsion_atom_site_label_4
_geom_torsion
Ti1 N1 C1 C2 13.8(2)
Ti1 N1 C1 C6 -164.11(13)
N1 C1 C2 C3 173.95(15)
C6 C1 C2 C3 -8.0(2)
N1 C1 C2 C7 -10.8(2)
C6 C1 C2 C7 167.32(14)
C1 C2 C3 C4 3.3(3)
C7 C2 C3 C4 -171.72(16)
C2 C3 C4 C5 3.0(3)
C3 C4 C5 C6 -4.6(3)
C4 C5 C6 C1 -0.2(3)
C4 C5 C6 C22 175.01(16)
N1 C1 C6 C5 -175.77(16)
C2 C1 C6 C5 6.3(2)
N1 C1 C6 C22 9.5(3)
C2 C1 C6 C22 -168.40(15)
C3 C2 C7 C12 75.6(2)
C1 C2 C7 C12 -99.66(18)
C3 C2 C7 C8 -106.27(19)
C1 C2 C7 C8 78.4(2)
C3 C2 C7 Ti1 179.92(13)
C1 C2 C7 Ti1 4.63(16)
C12 C7 C8 C9 7.3(2)
C2 C7 C8 C9 -170.83(14)
Ti1 C7 C8 C9 -75.26(13)
C12 C7 C8 C13 -167.59(15)
C2 C7 C8 C13 14.3(2)
Ti1 C7 C8 C13 109.90(14)
C12 C7 C8 Ti1 82.51(14)
C2 C7 C8 Ti1 -95.57(14)
C7 C8 C9 C10 -4.9(2)
C13 C8 C9 C10 169.87(15)
Ti1 C8 C9 C10 -78.09(15)
C7 C8 C9 Ti1 73.19(13)
C13 C8 C9 Ti1 -112.04(15)
C8 C9 C10 C11 -1.2(2)
Ti1 C9 C10 C11 -65.14(15)
C8 C9 C10 C16 -179.41(15)
Ti1 C9 C10 C16 116.62(13)
C9 C10 C11 C12 5.1(2)
C16 C10 C11 C12 -176.73(15)
C10 C11 C12 C7 -2.8(2)
C10 C11 C12 C19 179.50(15)
C8 C7 C12 C11 -3.6(2)
C2 C7 C12 C11 174.47(15)
Ti1 C7 C12 C11 64.45(15)
C8 C7 C12 C19 174.06(15)
C2 C7 C12 C19 -7.9(2)
Ti1 C7 C12 C19 -117.89(14)
C9 C8 C13 C15 28.2(2)
C7 C8 C13 C15 -157.20(15)
Ti1 C8 C13 C15 -67.04(16)
C9 C8 C13 C14 -95.03(18)
C7 C8 C13 C14 79.60(19)
Ti1 C8 C13 C14 169.76(11)
C11 C10 C16 C17 25.3(2)
C9 C10 C16 C17 -156.55(16)
C11 C10 C16 C18 -99.89(19)
C9 C10 C16 C18 78.26(19)
C11 C12 C19 C21 -56.5(2)
C7 C12 C19 C21 125.79(18)
C11 C12 C19 C20 66.9(2)
C7 C12 C19 C20 -110.73(18)
C5 C6 C22 C23 -106.70(19)
C1 C6 C22 C23 68.1(2)
C5 C6 C22 C27 62.0(2)
C1 C6 C22 C27 -123.16(18)
C27 C22 C23 C24 -3.4(3)
C6 C22 C23 C24 165.29(16)
C27 C22 C23 C28 179.01(16)
C6 C22 C23 C28 -12.3(2)
C22 C23 C24 C25 0.1(3)
C28 C23 C24 C25 177.73(17)
C23 C24 C25 C26 2.6(3)
C23 C24 C25 C31 -176.30(18)
C24 C25 C26 C27 -2.0(3)
C31 C25 C26 C27 176.90(18)
C25 C26 C27 C22 -1.3(3)
C25 C26 C27 C34 177.29(17)
C23 C22 C27 C26 4.0(2)
C6 C22 C27 C26 -164.81(16)
C23 C22 C27 C34 -174.51(16)
C6 C22 C27 C34 16.7(2)
C24 C23 C28 C30 54.7(2)
C22 C23 C28 C30 -127.67(19)
C24 C23 C28 C29 -70.1(2)
C22 C23 C28 C29 107.5(2)
C26 C25 C31 C32 43.1(3)
C24 C25 C31 C32 -138.0(2)
C26 C25 C31 C33 -81.4(3)
C24 C25 C31 C33 97.5(3)
C26 C27 C34 C36 68.9(2)
C22 C27 C34 C36 -112.60(19)
C26 C27 C34 C35 -53.5(2)
C22 C27 C34 C35 125.04(18)
Ti1 N2 C37 C42 -17.1(3)
Ti1 N2 C37 C38 165.19(18)
N2 C37 C38 C39 -179.47(15)
C42 C37 C38 C39 2.8(2)
N2 C37 C38 C43 7.7(2)
C42 C37 C38 C43 -170.06(15)
C37 C38 C39 C40 0.6(3)
C43 C38 C39 C40 173.83(17)
C38 C39 C40 C41 -2.8(3)
C39 C40 C41 C42 1.7(3)
C40 C41 C42 C37 1.7(3)
C40 C41 C42 C58 -173.79(17)
N2 C37 C42 C41 178.35(15)
C38 C37 C42 C41 -3.9(2)
N2 C37 C42 C58 -6.5(2)
C38 C37 C42 C58 171.30(15)
C39 C38 C43 C48 76.7(2)
C37 C38 C43 C48 -110.29(19)
C39 C38 C43 C44 -95.84(19)
C37 C38 C43 C44 77.1(2)
C48 C43 C44 C45 -0.8(2)
C38 C43 C44 C45 171.99(15)
C48 C43 C44 C49 -176.17(15)
C38 C43 C44 C49 -3.4(2)
C43 C44 C45 C46 -1.5(3)
C49 C44 C45 C46 173.99(16)
C44 C45 C46 C47 2.7(3)
C44 C45 C46 C52 -174.01(17)
C45 C46 C47 C48 -1.7(3)
C52 C46 C47 C48 175.10(16)
C46 C47 C48 C43 -0.6(3)
C46 C47 C48 C55 -177.83(16)
C44 C43 C48 C47 1.8(2)
C38 C43 C48 C47 -170.71(15)
C44 C43 C48 C55 178.96(15)
C38 C43 C48 C55 6.5(2)
C45 C44 C49 C50 59.5(2)
C43 C44 C49 C50 -125.07(17)
C45 C44 C49 C51 -64.5(2)
C43 C44 C49 C51 110.92(18)
C47 C46 C52 C54 -116.28(19)
C45 C46 C52 C54 60.3(2)
C47 C46 C52 C53 119.97(19)
C45 C46 C52 C53 -63.4(2)
C47 C48 C55 C57 -48.6(2)
C43 C48 C55 C57 134.20(16)
C47 C48 C55 C56 74.4(2)
C43 C48 C55 C56 -102.75(19)
C41 C42 C58 C59 -71.2(2)
C37 C42 C58 C59 113.53(19)
C41 C42 C58 C63 100.3(2)
C37 C42 C58 C63 -74.9(2)
C63 C58 C59 C60 -2.5(3)
C42 C58 C59 C60 169.01(16)
C63 C58 C59 C64 178.33(16)
C42 C58 C59 C64 -10.1(2)
C58 C59 C60 C61 0.2(3)
C64 C59 C60 C61 179.38(17)
C59 C60 C61 C62 2.3(3)
C59 C60 C61 C67 -176.39(17)
C60 C61 C62 C63 -2.6(3)
C67 C61 C62 C63 176.04(17)
C61 C62 C63 C58 0.4(3)
C61 C62 C63 C70 -176.25(17)
C59 C58 C63 C62 2.2(3)
C42 C58 C63 C62 -169.30(16)
C59 C58 C63 C70 178.80(16)
C42 C58 C63 C70 7.3(3)
C60 C59 C64 C66 51.7(2)
C58 C59 C64 C66 -129.17(18)
C60 C59 C64 C65 -71.9(2)
C58 C59 C64 C65 107.2(2)
C60 C61 C67 C69 -173.98(18)
C62 C61 C67 C69 7.4(3)
C60 C61 C67 C68 62.8(3)
C62 C61 C67 C68 -115.9(2)
C62 C63 C70 C71 96.7(2)
C58 C63 C70 C71 -79.8(2)
C62 C63 C70 C72 -27.5(2)
C58 C63 C70 C72 155.97(17)
C81 C82 C83 C84 -179.7(2)
C82 C83 C84 C85 -172.4(2)
C83 C84 C85 C86 -177.6(3)
C96 C92 C93 C94 -35.9(6)
C91 C92 C93 C94 81.9(7)
C92 C93 C94 C95 36.1(8)
C93 C94 C95 C96 -20.2(9)
C91 C92 C96 C95 -92.1(12)
C93 C92 C96 C95 23.3(7)
C94 C95 C96 C92 -3.5(9)
C91B C92B C93B C94B -173(3)
C96B C92B C93B C94B -67.6(14)
C92B C93B C94B C95B 49(2)
C93B C94B C95B C96B -4(2)
C94B C95B C96B C92B -37.0(19)
C91B C92B C96B C95B -167(3)
C93B C92B C96B C95B 65.5(14)
